data_7060118
loop_
_publ_author_name
'Schwade, V\^ania Denise'
'Teixeira, Estefane Isis'
'dos Santos, F\'abio Alencar'
'Bortolotto, Tanize'
'Tirloni, B\'arbara'
'Abram, Ulrich'

_publ_section_title
;
 Fluorescence studies and photocatalytic application for hydrogen
 production of ZnII and CdII complexes with isophthaloylbis(thioureas)
;
_journal_issue 45
_journal_name_full 'New Journal of Chemistry'
_journal_page_first 19598
_journal_page_last 19611
_journal_paper_doi 10.1039/D0NJ03778H
_journal_volume 44
_journal_year 2020
_chemical_formula_moiety 'C76  H72  Cd2  N8  O8  S8, 2 (C2 H6 O S)'
_chemical_formula_sum 'C80 H84 Cd2 N8 O10 S10'
_chemical_formula_weight 1862.95
_space_group_crystal_system triclinic
_space_group_IT_number 2
_space_group_name_Hall '-P 1'
_space_group_name_H-M_alt 'P -1'
_atom_sites_solution_hydrogens geom
_audit_creation_method SHELXL-2018/3
_audit_update_record
;
2020-10-14 deposited with the CCDC.	2020-10-16 downloaded from the CCDC.
;
_cell_angle_alpha 94.322(7)
_cell_angle_beta 94.423(7)
_cell_angle_gamma 102.142(7)
_cell_formula_units_Z 1
_cell_length_a 8.613(2)
_cell_length_b 14.572(4)
_cell_length_c 17.461(5)
_cell_measurement_reflns_used 6580
_cell_measurement_temperature 298(2)
_cell_measurement_theta_max 18.99
_cell_measurement_theta_min 2.24
_cell_volume 2126.7(10)
_computing_cell_refinement 'SAINT V8.34A (Bruker AXS Inc., 2013)'
_computing_data_collection 'APEX3 v2015.5-2 (Bruker AXS Inc., 2015)'
_computing_data_reduction 'SAINT V8.34A (Bruker AXS Inc., 2013)'
_computing_molecular_graphics 'Crystal Impact Diamond v3.2k'
_computing_publication_material 'Bruker SHELXTL'
_computing_structure_refinement 'SHELXL-2018/3 (Sheldrick, 2018)'
_computing_structure_solution 'SHELXT 2014/5 (Sheldrick, 2014)'
_diffrn_ambient_temperature 298(2)
_diffrn_measured_fraction_theta_full 0.984
_diffrn_measured_fraction_theta_max 0.984
_diffrn_measurement_device_type 'Bruker D8 Venture Photon 100 diffractometer'
_diffrn_radiation_type AgK\a
_diffrn_radiation_wavelength 0.56086
_diffrn_reflns_av_R_equivalents 0.0871
_diffrn_reflns_av_unetI/netI 0.0584
_diffrn_reflns_Laue_measured_fraction_full 0.984
_diffrn_reflns_Laue_measured_fraction_max 0.984
_diffrn_reflns_limit_h_max 10
_diffrn_reflns_limit_h_min -10
_diffrn_reflns_limit_k_max 16
_diffrn_reflns_limit_k_min -17
_diffrn_reflns_limit_l_max 20
_diffrn_reflns_limit_l_min -20
_diffrn_reflns_number 38160
_diffrn_reflns_point_group_measured_fraction_full 0.984
_diffrn_reflns_point_group_measured_fraction_max 0.984
_diffrn_reflns_theta_full 19.468
_diffrn_reflns_theta_max 19.468
_diffrn_reflns_theta_min 2.176
_diffrn_source 'microfocus X ray tube'
_exptl_absorpt_coefficient_mu 0.426
_exptl_absorpt_correction_T_max 0.7444
_exptl_absorpt_correction_T_min 0.6379
_exptl_absorpt_correction_type multi-scan
_exptl_absorpt_process_details
;
SADABS (Bruker, 2016/2) was used to perform the data scaling and semi-
empirical absorption correction based on symmetry-related reflections.
;
_exptl_crystal_colour colorless
_exptl_crystal_density_diffrn 1.455
_exptl_crystal_description block
_exptl_crystal_F_000 956
_exptl_crystal_size_max 0.173
_exptl_crystal_size_mid 0.137
_exptl_crystal_size_min 0.133
_refine_diff_density_max 0.601
_refine_diff_density_min -0.612
_refine_diff_density_rms 0.080
_refine_ls_extinction_method none
_refine_ls_goodness_of_fit_ref 1.018
_refine_ls_hydrogen_treatment constr
_refine_ls_matrix_type full
_refine_ls_number_parameters 494
_refine_ls_number_reflns 7335
_refine_ls_number_restraints 1
_refine_ls_restrained_S_all 1.019
_refine_ls_R_factor_all 0.0770
_refine_ls_R_factor_gt 0.0479
_refine_ls_shift/su_max 0.001
_refine_ls_shift/su_mean 0.000
_refine_ls_structure_factor_coef Fsqd
_refine_ls_weighting_details 'w=1/[\s^2^(Fo^2^)+(0.0602P)^2^+1.9985P] where P=(Fo^2^+2Fc^2^)/3'
_refine_ls_weighting_scheme calc
_refine_ls_wR_factor_gt 0.1111
_refine_ls_wR_factor_ref 0.1251
_reflns_Friedel_coverage 0.000
_reflns_number_gt 5388
_reflns_number_total 7335
_reflns_threshold_expression 'I > 2\s(I)'
_cod_data_source_file d0nj03778h2.cif
_cod_data_source_block compound_4a
_cod_original_cell_volume 2126.6(10)
_cod_database_code 7060118
_shelx_shelxl_version_number 2018/3
_shelx_space_group_comment
;
The symmetry employed for this shelxl refinement is uniquely defined
by the following loop, which should always be used as a source of
symmetry information in preference to the above space-group names.
They are only intended as comments.
;

loop_
_space_group_symop_operation_xyz
'x, y, z'
'-x, -y, -z'

loop_
_atom_site_label
_atom_site_type_symbol
_atom_site_fract_x
_atom_site_fract_y
_atom_site_fract_z
_atom_site_U_iso_or_equiv
_atom_site_adp_type
_atom_site_occupancy
_atom_site_site_symmetry_order
_atom_site_calc_flag
_atom_site_refinement_flags_posn
_atom_site_refinement_flags_adp
_atom_site_refinement_flags_occupancy
_atom_site_disorder_assembly
_atom_site_disorder_group
Cd1 Cd 0.78526(4) 0.54985(2) 0.69935(2) 0.03663(13) Uani 1 1 d . . . . .
S1 S 0.98143(16) 0.69975(9) 0.76241(7) 0.0501(3) Uani 1 1 d . . . . .
S2 S 0.13432(15) 0.58324(9) 0.22715(7) 0.0471(3) Uani 1 1 d . . . . .
S3 S 1.10279(18) 0.48535(12) 0.62932(9) 0.0653(4) Uani 1 1 d . . . . .
S4 S 0.5766(2) 0.66772(13) 0.80952(11) 0.0661(5) Uani 0.853(3) 1 d . . P A 1
S4B S 0.4803(14) 0.6009(8) 0.8302(6) 0.0661(5) Uani 0.147(3) 1 d . . P A 2
O1 O 0.6682(4) 0.6474(2) 0.63051(17) 0.0478(8) Uani 1 1 d . . . . .
O2 O 0.3981(4) 0.5688(2) 0.37008(17) 0.0489(9) Uani 1 1 d . . . . .
O3 O 0.9708(5) 0.5332(3) 0.6053(2) 0.0622(10) Uani 1 1 d . . . . .
O4 O 0.5939(5) 0.5663(3) 0.7908(2) 0.0718(11) Uani 1 1 d . . . . .
N11 N 0.8225(5) 0.7973(2) 0.6658(2) 0.0409(9) Uani 1 1 d . . . . .
N12 N 0.4322(5) 0.6812(3) 0.2819(2) 0.0442(10) Uani 1 1 d . . . . .
N13 N 0.9416(5) 0.8741(3) 0.7793(2) 0.0448(10) Uani 1 1 d . . . . .
N14 N 0.3767(5) 0.6622(3) 0.1529(2) 0.0440(10) Uani 1 1 d . . . . .
C1 C 0.7034(5) 0.7556(3) 0.5367(2) 0.0331(10) Uani 1 1 d . . . . .
C2 C 0.7833(6) 0.8407(3) 0.5147(3) 0.0509(13) Uani 1 1 d . . . . .
H2 H 0.855248 0.882483 0.550198 0.061 Uiso 1 1 calc R U . . .
C3 C 0.7569(7) 0.8640(4) 0.4404(3) 0.0599(15) Uani 1 1 d . . . . .
H3 H 0.812701 0.920853 0.425849 0.072 Uiso 1 1 calc R U . . .
C4 C 0.6480(6) 0.8032(3) 0.3875(3) 0.0518(13) Uani 1 1 d . . . . .
H4 H 0.630182 0.819781 0.337680 0.062 Uiso 1 1 calc R U . . .
C5 C 0.5651(5) 0.7178(3) 0.4080(2) 0.0335(10) Uani 1 1 d . . . . .
C6 C 0.5963(5) 0.6945(3) 0.4833(2) 0.0328(10) Uani 1 1 d . . . . .
H6 H 0.543892 0.636631 0.497550 0.039 Uiso 1 1 calc R U . . .
C11 C 0.7347(5) 0.7283(3) 0.6171(2) 0.0351(10) Uani 1 1 d . . . . .
C12 C 0.4517(5) 0.6494(3) 0.3508(2) 0.0373(10) Uani 1 1 d . . . . .
C13 C 0.9050(6) 0.7926(3) 0.7319(2) 0.0403(11) Uani 1 1 d . . . . .
C14 C 0.3280(6) 0.6427(3) 0.2228(2) 0.0377(10) Uani 1 1 d . . . . .
C15 C 0.8785(5) 0.9536(2) 0.7599(2) 0.0497(13) Uani 1 1 d G . . . .
C16 C 0.9692(4) 1.0255(3) 0.7240(3) 0.083(2) Uani 1 1 d G . . . .
H16 H 1.070842 1.021587 0.711602 0.100 Uiso 1 1 calc R U . . .
C17 C 0.9079(6) 1.1032(3) 0.7065(3) 0.105(3) Uani 1 1 d G . . . .
H17 H 0.968591 1.151280 0.682445 0.126 Uiso 1 1 calc R U . . .
C18 C 0.7560(6) 1.1090(3) 0.7250(3) 0.112(2) Uani 1 1 d G . . . .
H18 H 0.714981 1.161007 0.713316 0.134 Uiso 1 1 calc R U . . .
C19 C 0.6653(5) 1.0371(3) 0.7610(3) 0.112(2) Uani 1 1 d G . . . .
H19 H 0.563620 1.041040 0.773344 0.134 Uiso 1 1 calc R U . . .
C20 C 0.7265(5) 0.9594(3) 0.7784(3) 0.095(2) Uani 1 1 d G . . . .
H20 H 0.665869 0.911345 0.802502 0.114 Uiso 1 1 calc R U . . .
C21 C 1.0595(6) 0.8900(3) 0.8455(3) 0.0432(12) Uani 1 1 d . . . . .
C22 C 1.0146(7) 0.8984(4) 0.9185(3) 0.0628(15) Uani 1 1 d . . . . .
H22 H 0.907201 0.892011 0.925809 0.075 Uiso 1 1 calc R U . . .
C23 C 1.1284(10) 0.9165(5) 0.9822(3) 0.081(2) Uani 1 1 d . . . . .
H23 H 1.097421 0.922926 1.031839 0.097 Uiso 1 1 calc R U . . .
C24 C 1.2840(9) 0.9246(4) 0.9711(4) 0.081(2) Uani 1 1 d . . . . .
H24 H 1.360358 0.935776 1.013317 0.098 Uiso 1 1 calc R U . . .
C25 C 1.3292(8) 0.9168(4) 0.8994(4) 0.0787(19) Uani 1 1 d . . . . .
H25 H 1.436752 0.922616 0.892727 0.094 Uiso 1 1 calc R U . . .
C26 C 1.2189(7) 0.9002(4) 0.8355(3) 0.0607(15) Uani 1 1 d . . . . .
H26 H 1.252024 0.895913 0.786199 0.073 Uiso 1 1 calc R U . . .
C27 C 0.5399(6) 0.7070(3) 0.1451(3) 0.0457(12) Uani 1 1 d . . . . .
C28 C 0.6608(7) 0.6639(4) 0.1668(3) 0.0648(15) Uani 1 1 d . . . . .
H28 H 0.638883 0.606076 0.187357 0.078 Uiso 1 1 calc R U . . .
C29 C 0.8160(8) 0.7078(5) 0.1576(4) 0.087(2) Uani 1 1 d . . . . .
H29 H 0.898967 0.678787 0.171796 0.104 Uiso 1 1 calc R U . . .
C30 C 0.8493(8) 0.7933(5) 0.1279(4) 0.0821(19) Uani 1 1 d . . . . .
H30 H 0.954136 0.822724 0.122510 0.098 Uiso 1 1 calc R U . . .
C31 C 0.7292(8) 0.8342(4) 0.1066(4) 0.0777(19) Uani 1 1 d . . . . .
H31 H 0.751644 0.891951 0.085833 0.093 Uiso 1 1 calc R U . . .
C32 C 0.5738(7) 0.7925(4) 0.1148(3) 0.0649(16) Uani 1 1 d . . . . .
H32 H 0.491830 0.821864 0.099895 0.078 Uiso 1 1 calc R U . . .
C33 C 0.2786(6) 0.6322(4) 0.0806(3) 0.0488(13) Uani 1 1 d . . . . .
C34 C 0.1854(7) 0.6888(4) 0.0514(3) 0.0681(17) Uani 1 1 d . . . . .
H34 H 0.178323 0.744560 0.079138 0.082 Uiso 1 1 calc R U . . .
C35 C 0.1001(9) 0.6607(6) -0.0218(4) 0.101(3) Uani 1 1 d . . . . .
H35 H 0.037869 0.699076 -0.043097 0.121 Uiso 1 1 calc R U . . .
C36 C 0.1077(11) 0.5801(6) -0.0607(4) 0.104(2) Uani 1 1 d . . . . .
H36 H 0.049501 0.562580 -0.108623 0.125 Uiso 1 1 calc R U . . .
C37 C 0.1994(10) 0.5223(6) -0.0319(4) 0.104(2) Uani 1 1 d . . . . .
H37 H 0.203586 0.465819 -0.059434 0.125 Uiso 1 1 calc R U . . .
C38 C 0.2870(8) 0.5501(4) 0.0404(3) 0.0733(17) Uani 1 1 d . . . . .
H38 H 0.351151 0.512198 0.060844 0.088 Uiso 1 1 calc R U . . .
C39 C 1.2602(7) 0.5246(5) 0.5709(4) 0.084(2) Uani 1 1 d . . . . .
H39A H 1.223844 0.505054 0.517611 0.126 Uiso 1 1 calc R U . . .
H39B H 1.349548 0.497715 0.585471 0.126 Uiso 1 1 calc R U . . .
H39C H 1.292042 0.592112 0.578063 0.126 Uiso 1 1 calc R U . . .
C40 C 1.0414(9) 0.3676(5) 0.5862(5) 0.105(3) Uani 1 1 d . . . . .
H40A H 0.940917 0.338869 0.603412 0.157 Uiso 1 1 calc R U . . .
H40B H 1.119912 0.332566 0.600708 0.157 Uiso 1 1 calc R U . . .
H40C H 1.030086 0.367812 0.531058 0.157 Uiso 1 1 calc R U . . .
C41 C 0.5950(11) 0.6883(7) 0.9099(5) 0.130(2) Uani 1 1 d . . . . .
H41A H 0.522543 0.639313 0.930886 0.195 Uiso 1 1 calc R U . A 1
H41B H 0.570324 0.748141 0.924300 0.195 Uiso 1 1 calc R U . A 1
H41C H 0.702371 0.688857 0.929666 0.195 Uiso 1 1 calc R U . A 1
C42 C 0.3805(11) 0.6618(7) 0.7918(5) 0.130(2) Uani 1 1 d . . . . .
H42A H 0.344333 0.631464 0.740970 0.195 Uiso 1 1 calc R U . A 1
H42B H 0.360718 0.724343 0.795319 0.195 Uiso 1 1 calc R U . A 1
H42C H 0.324102 0.626225 0.829098 0.195 Uiso 1 1 calc R U . A 1
O1S O 1.2526(12) 0.9348(6) 0.6472(5) 0.190(4) Uani 0.492(11) 1 d . . P B 1
S1S S 1.244(2) 0.8649(12) 0.5870(10) 0.265(9) Uani 0.492(11) 1 d . . P B 1
C1S C 1.368(4) 0.803(2) 0.636(2) 0.197(10) Uani 0.492(11) 1 d . . P B 1
H1S1 H 1.476085 0.824821 0.624449 0.295 Uiso 0.492(11) 1 calc R U P B 1
H1S2 H 1.334122 0.736743 0.619776 0.295 Uiso 0.492(11) 1 calc R U P B 1
H1S3 H 1.362165 0.813126 0.690542 0.295 Uiso 0.492(11) 1 calc R U P B 1
C2S C 1.273(4) 0.8704(19) 0.501(2) 0.208(11) Uani 0.492(11) 1 d . . P B 1
H2S1 H 1.218033 0.914859 0.479123 0.313 Uiso 0.492(11) 1 calc R U P B 1
H2S2 H 1.233906 0.809397 0.472827 0.313 Uiso 0.492(11) 1 calc R U P B 1
H2S3 H 1.385297 0.890384 0.496217 0.313 Uiso 0.492(11) 1 calc R U P B 1
O2S O 1.2526(12) 0.9348(6) 0.6472(5) 0.190(4) Uani 0.508(11) 1 d . . P B 2
S2S S 1.3574(10) 0.8782(9) 0.6045(5) 0.159(4) Uani 0.508(11) 1 d D . P B 2
C3S C 1.452(3) 0.9212(17) 0.5536(16) 0.208(11) Uani 0.508(11) 1 d D . P B 2
H3S1 H 1.389329 0.921919 0.505826 0.313 Uiso 0.508(11) 1 calc R U P B 2
H3S2 H 1.534435 0.887485 0.544645 0.313 Uiso 0.508(11) 1 calc R U P B 2
H3S3 H 1.499539 0.984753 0.574147 0.313 Uiso 0.508(11) 1 calc R U P B 2
C4S C 1.211(4) 0.775(2) 0.568(2) 0.197(10) Uani 0.508(11) 1 d . . P B 2
H4S1 H 1.117866 0.792683 0.545439 0.295 Uiso 0.508(11) 1 calc R U P B 2
H4S2 H 1.183645 0.736068 0.608660 0.295 Uiso 0.508(11) 1 calc R U P B 2
H4S3 H 1.254256 0.739902 0.528566 0.295 Uiso 0.508(11) 1 calc R U P B 2

loop_
_atom_site_aniso_label
_atom_site_aniso_U_11
_atom_site_aniso_U_22
_atom_site_aniso_U_33
_atom_site_aniso_U_23
_atom_site_aniso_U_13
_atom_site_aniso_U_12
Cd1 0.0457(2) 0.0330(2) 0.03072(19) 0.00363(13) -0.00259(14) 0.00941(15)
S1 0.0560(8) 0.0381(7) 0.0521(7) -0.0024(6) -0.0209(6) 0.0129(6)
S2 0.0472(7) 0.0544(8) 0.0411(7) 0.0172(6) -0.0035(6) 0.0131(6)
S3 0.0599(9) 0.0784(11) 0.0613(9) 0.0080(8) 0.0143(7) 0.0196(8)
S4 0.0736(12) 0.0622(11) 0.0714(12) 0.0118(9) 0.0251(9) 0.0263(9)
S4B 0.0736(12) 0.0622(11) 0.0714(12) 0.0118(9) 0.0251(9) 0.0263(9)
O1 0.061(2) 0.0377(19) 0.0395(18) 0.0085(14) -0.0167(16) 0.0045(16)
O2 0.062(2) 0.0424(19) 0.0337(17) 0.0104(14) -0.0170(15) -0.0025(16)
O3 0.071(3) 0.073(3) 0.052(2) 0.0070(18) 0.0223(19) 0.031(2)
O4 0.090(3) 0.064(3) 0.078(3) 0.020(2) 0.040(2) 0.037(2)
N11 0.053(2) 0.032(2) 0.035(2) 0.0043(16) -0.0116(18) 0.0100(18)
N12 0.060(3) 0.039(2) 0.029(2) 0.0067(16) -0.0089(18) 0.0015(19)
N13 0.054(3) 0.036(2) 0.040(2) -0.0040(17) -0.0133(19) 0.0101(19)
N14 0.051(2) 0.048(2) 0.031(2) 0.0076(17) -0.0058(18) 0.008(2)
C1 0.041(3) 0.027(2) 0.030(2) 0.0011(17) -0.0033(19) 0.0066(19)
C2 0.065(3) 0.040(3) 0.040(3) 0.006(2) -0.011(2) -0.002(2)
C3 0.080(4) 0.041(3) 0.049(3) 0.016(2) -0.010(3) -0.009(3)
C4 0.069(4) 0.048(3) 0.033(3) 0.013(2) -0.009(2) 0.004(3)
C5 0.042(3) 0.033(2) 0.026(2) 0.0072(18) -0.0012(18) 0.010(2)
C6 0.039(3) 0.031(2) 0.029(2) 0.0073(18) 0.0009(19) 0.011(2)
C11 0.043(3) 0.035(3) 0.029(2) 0.0006(19) -0.0062(19) 0.018(2)
C12 0.045(3) 0.042(3) 0.024(2) 0.0072(19) -0.0020(19) 0.010(2)
C13 0.047(3) 0.034(2) 0.036(2) 0.002(2) -0.003(2) 0.003(2)
C14 0.053(3) 0.031(2) 0.031(2) 0.0070(18) 0.001(2) 0.011(2)
C15 0.063(3) 0.037(3) 0.047(3) -0.005(2) -0.015(2) 0.015(2)
C16 0.087(5) 0.054(4) 0.110(5) 0.022(4) -0.009(4) 0.018(3)
C17 0.127(7) 0.054(4) 0.135(7) 0.033(4) -0.021(5) 0.024(4)
C18 0.123(5) 0.081(4) 0.144(6) 0.006(4) -0.007(4) 0.057(4)
C19 0.123(5) 0.081(4) 0.144(6) 0.006(4) -0.007(4) 0.057(4)
C20 0.082(5) 0.081(5) 0.138(7) 0.036(5) 0.031(5) 0.040(4)
C21 0.056(3) 0.032(2) 0.037(3) 0.0003(19) -0.010(2) 0.005(2)
C22 0.074(4) 0.062(4) 0.042(3) -0.002(3) 0.000(3) -0.003(3)
C23 0.111(6) 0.076(4) 0.043(3) 0.006(3) -0.013(4) -0.003(4)
C24 0.097(6) 0.056(4) 0.077(5) 0.008(3) -0.045(4) 0.000(4)
C25 0.067(4) 0.070(4) 0.089(5) -0.014(4) -0.028(4) 0.015(3)
C26 0.054(3) 0.057(3) 0.065(4) -0.012(3) -0.009(3) 0.008(3)
C27 0.054(3) 0.048(3) 0.036(3) 0.004(2) 0.002(2) 0.014(2)
C28 0.065(4) 0.058(4) 0.077(4) 0.021(3) 0.011(3) 0.020(3)
C29 0.058(4) 0.100(6) 0.110(6) 0.026(4) 0.006(4) 0.029(4)
C30 0.059(4) 0.081(5) 0.102(5) 0.015(4) 0.016(4) 0.002(4)
C31 0.079(5) 0.056(4) 0.095(5) 0.027(3) 0.014(4) -0.002(4)
C32 0.067(4) 0.049(3) 0.079(4) 0.018(3) 0.002(3) 0.012(3)
C33 0.066(3) 0.051(3) 0.026(2) 0.008(2) 0.004(2) 0.005(3)
C34 0.076(4) 0.072(4) 0.055(3) 0.017(3) -0.017(3) 0.015(3)
C35 0.096(5) 0.119(6) 0.073(5) 0.042(5) -0.032(4) -0.002(5)
C36 0.133(6) 0.104(5) 0.049(3) -0.003(3) 0.003(3) -0.028(4)
C37 0.133(6) 0.104(5) 0.049(3) -0.003(3) 0.003(3) -0.028(4)
C38 0.091(5) 0.067(4) 0.055(4) 0.000(3) 0.004(3) 0.006(3)
C39 0.061(4) 0.104(5) 0.093(5) 0.021(4) 0.029(4) 0.017(4)
C40 0.109(6) 0.072(5) 0.144(7) 0.008(5) 0.049(5) 0.029(4)
C41 0.138(6) 0.145(6) 0.105(5) -0.020(4) -0.013(4) 0.048(5)
C42 0.138(6) 0.145(6) 0.105(5) -0.020(4) -0.013(4) 0.048(5)
O1S 0.271(10) 0.171(7) 0.164(7) 0.039(6) 0.115(7) 0.090(7)
S1S 0.282(17) 0.276(18) 0.308(17) 0.041(14) 0.172(15) 0.162(17)
C1S 0.18(2) 0.174(19) 0.27(3) 0.03(2) 0.087(18) 0.08(2)
C2S 0.21(2) 0.152(19) 0.29(3) -0.003(17) 0.15(2) 0.054(16)
O2S 0.271(10) 0.171(7) 0.164(7) 0.039(6) 0.115(7) 0.090(7)
S2S 0.099(5) 0.253(10) 0.130(5) -0.038(5) 0.020(4) 0.068(6)
C3S 0.21(2) 0.152(19) 0.29(3) -0.003(17) 0.15(2) 0.054(16)
C4S 0.18(2) 0.174(19) 0.27(3) 0.03(2) 0.087(18) 0.08(2)

loop_
_atom_type_symbol
_atom_type_description
_atom_type_scat_dispersion_real
_atom_type_scat_dispersion_imag
_atom_type_scat_source
C C 0.0015 0.0009 'International Tables Vol C Tables 4.2.6.8 and 6.1.1.4'
H H 0.0000 0.0000 'International Tables Vol C Tables 4.2.6.8 and 6.1.1.4'
Cd Cd -1.4396 0.7832 'International Tables Vol C Tables 4.2.6.8 and 6.1.1.4'
N N 0.0030 0.0019 'International Tables Vol C Tables 4.2.6.8 and 6.1.1.4'
O O 0.0056 0.0036 'International Tables Vol C Tables 4.2.6.8 and 6.1.1.4'
S S 0.0826 0.0763 'International Tables Vol C Tables 4.2.6.8 and 6.1.1.4'

loop_
_geom_angle_atom_site_label_1
_geom_angle_atom_site_label_2
_geom_angle_atom_site_label_3
_geom_angle
_geom_angle_site_symmetry_1
_geom_angle_site_symmetry_3
_geom_angle_publ_flag
O1 Cd1 O2 85.23(11) . 2_666 ?
O1 Cd1 O3 93.53(13) . . ?
O2 Cd1 O3 88.94(13) 2_666 . ?
O1 Cd1 O4 85.31(13) . . ?
O2 Cd1 O4 89.97(14) 2_666 . ?
O3 Cd1 O4 178.46(14) . . ?
O1 Cd1 S1 86.48(8) . . ?
O2 Cd1 S1 171.40(8) 2_666 . ?
O3 Cd1 S1 89.26(10) . . ?
O4 Cd1 S1 91.67(11) . . ?
O1 Cd1 S2 169.00(9) . 2_666 ?
O2 Cd1 S2 84.93(8) 2_666 2_666 ?
O3 Cd1 S2 91.19(9) . 2_666 ?
O4 Cd1 S2 89.79(10) . 2_666 ?
S1 Cd1 S2 103.52(4) . 2_666 ?
C13 S1 Cd1 105.37(15) . . ?
C14 S2 Cd1 94.18(15) . 2_666 ?
O3 S3 C40 105.4(3) . . ?
O3 S3 C39 106.3(3) . . ?
C40 S3 C39 98.0(3) . . ?
O4 S4 C42 104.0(4) . . ?
O4 S4 C41 106.7(4) . . ?
C42 S4 C41 99.4(4) . . ?
O4 S4B C42 120.7(8) . . ?
O4 S4B C41 106.0(8) . . ?
C42 S4B C41 99.9(7) . . ?
C11 O1 Cd1 125.1(3) . . ?
C12 O2 Cd1 127.4(3) . 2_666 ?
S3 O3 Cd1 116.2(2) . . ?
S4B O4 Cd1 161.3(5) . . ?
S4 O4 Cd1 114.2(2) . . ?
C13 N11 C11 129.4(4) . . ?
C14 N12 C12 128.2(4) . . ?
C13 N13 C15 120.4(4) . . ?
C13 N13 C21 122.9(4) . . ?
C15 N13 C21 116.3(3) . . ?
C14 N14 C27 120.8(4) . . ?
C14 N14 C33 124.1(4) . . ?
C27 N14 C33 114.7(4) . . ?
C6 C1 C2 119.0(4) . . ?
C6 C1 C11 120.1(4) . . ?
C2 C1 C11 120.9(4) . . ?
C3 C2 C1 120.5(4) . . ?
C3 C2 H2 119.8 . . ?
C1 C2 H2 119.8 . . ?
C2 C3 C4 120.3(5) . . ?
C2 C3 H3 119.9 . . ?
C4 C3 H3 119.9 . . ?
C3 C4 C5 120.6(4) . . ?
C3 C4 H4 119.7 . . ?
C5 C4 H4 119.7 . . ?
C4 C5 C6 118.2(4) . . ?
C4 C5 C12 121.4(4) . . ?
C6 C5 C12 120.3(4) . . ?
C1 C6 C5 121.4(4) . . ?
C1 C6 H6 119.3 . . ?
C5 C6 H6 119.3 . . ?
O1 C11 N11 128.6(4) . . ?
O1 C11 C1 117.0(4) . . ?
N11 C11 C1 114.3(4) . . ?
O2 C12 N12 128.0(4) . . ?
O2 C12 C5 117.9(3) . . ?
N12 C12 C5 113.8(4) . . ?
N11 C13 N13 114.7(4) . . ?
N11 C13 S1 128.5(3) . . ?
N13 C13 S1 116.6(3) . . ?
N12 C14 N14 114.7(4) . . ?
N12 C14 S2 126.5(3) . . ?
N14 C14 S2 118.3(3) . . ?
C16 C15 C20 120.0 . . ?
C16 C15 N13 120.4(3) . . ?
C20 C15 N13 119.6(3) . . ?
C17 C16 C15 120.0 . . ?
C17 C16 H16 120.0 . . ?
C15 C16 H16 120.0 . . ?
C16 C17 C18 120.0 . . ?
C16 C17 H17 120.0 . . ?
C18 C17 H17 120.0 . . ?
C19 C18 C17 120.0 . . ?
C19 C18 H18 120.0 . . ?
C17 C18 H18 120.0 . . ?
C18 C19 C20 120.0 . . ?
C18 C19 H19 120.0 . . ?
C20 C19 H19 120.0 . . ?
C19 C20 C15 120.0 . . ?
C19 C20 H20 120.0 . . ?
C15 C20 H20 120.0 . . ?
C22 C21 C26 119.1(5) . . ?
C22 C21 N13 120.5(5) . . ?
C26 C21 N13 120.4(5) . . ?
C21 C22 C23 120.6(6) . . ?
C21 C22 H22 119.7 . . ?
C23 C22 H22 119.7 . . ?
C24 C23 C22 119.3(6) . . ?
C24 C23 H23 120.3 . . ?
C22 C23 H23 120.3 . . ?
C25 C24 C23 120.4(6) . . ?
C25 C24 H24 119.8 . . ?
C23 C24 H24 119.8 . . ?
C24 C25 C26 121.2(7) . . ?
C24 C25 H25 119.4 . . ?
C26 C25 H25 119.4 . . ?
C21 C26 C25 119.4(6) . . ?
C21 C26 H26 120.3 . . ?
C25 C26 H26 120.3 . . ?
C28 C27 C32 120.0(5) . . ?
C28 C27 N14 120.2(5) . . ?
C32 C27 N14 119.9(5) . . ?
C27 C28 C29 119.0(6) . . ?
C27 C28 H28 120.5 . . ?
C29 C28 H28 120.5 . . ?
C30 C29 C28 120.8(6) . . ?
C30 C29 H29 119.6 . . ?
C28 C29 H29 119.6 . . ?
C31 C30 C29 119.4(6) . . ?
C31 C30 H30 120.3 . . ?
C29 C30 H30 120.3 . . ?
C30 C31 C32 121.2(6) . . ?
C30 C31 H31 119.4 . . ?
C32 C31 H31 119.4 . . ?
C31 C32 C27 119.6(6) . . ?
C31 C32 H32 120.2 . . ?
C27 C32 H32 120.2 . . ?
C38 C33 C34 120.6(5) . . ?
C38 C33 N14 119.4(5) . . ?
C34 C33 N14 119.9(5) . . ?
C33 C34 C35 118.5(6) . . ?
C33 C34 H34 120.8 . . ?
C35 C34 H34 120.8 . . ?
C36 C35 C34 120.8(8) . . ?
C36 C35 H35 119.6 . . ?
C34 C35 H35 119.6 . . ?
C35 C36 C37 121.4(7) . . ?
C35 C36 H36 119.3 . . ?
C37 C36 H36 119.3 . . ?
C36 C37 C38 118.5(8) . . ?
C36 C37 H37 120.8 . . ?
C38 C37 H37 120.8 . . ?
C33 C38 C37 120.3(7) . . ?
C33 C38 H38 119.8 . . ?
C37 C38 H38 119.8 . . ?
S3 C39 H39A 109.5 . . ?
S3 C39 H39B 109.5 . . ?
H39A C39 H39B 109.5 . . ?
S3 C39 H39C 109.5 . . ?
H39A C39 H39C 109.5 . . ?
H39B C39 H39C 109.5 . . ?
S3 C40 H40A 109.5 . . ?
S3 C40 H40B 109.5 . . ?
H40A C40 H40B 109.5 . . ?
S3 C40 H40C 109.5 . . ?
H40A C40 H40C 109.5 . . ?
H40B C40 H40C 109.5 . . ?
S4 C41 H41A 109.5 . . ?
S4 C41 H41B 109.5 . . ?
H41A C41 H41B 109.5 . . ?
S4 C41 H41C 109.5 . . ?
H41A C41 H41C 109.5 . . ?
H41B C41 H41C 109.5 . . ?
S4 C42 H42A 109.5 . . ?
S4 C42 H42B 109.5 . . ?
H42A C42 H42B 109.5 . . ?
S4 C42 H42C 109.5 . . ?
H42A C42 H42C 109.5 . . ?
H42B C42 H42C 109.5 . . ?
O1S S1S C2S 131.7(17) . . ?
O1S S1S C1S 95.6(17) . . ?
C2S S1S C1S 112.9(16) . . ?
S1S C1S H1S1 109.5 . . ?
S1S C1S H1S2 109.5 . . ?
H1S1 C1S H1S2 109.5 . . ?
S1S C1S H1S3 109.5 . . ?
H1S1 C1S H1S3 109.5 . . ?
H1S2 C1S H1S3 109.5 . . ?
S1S C2S H2S1 109.5 . . ?
S1S C2S H2S2 109.5 . . ?
H2S1 C2S H2S2 109.5 . . ?
S1S C2S H2S3 109.5 . . ?
H2S1 C2S H2S3 109.5 . . ?
H2S2 C2S H2S3 109.5 . . ?
C3S S2S O2S 118.5(14) . . ?
C3S S2S C4S 116.7(17) . . ?
O2S S2S C4S 100.5(11) . . ?
S2S C3S H3S1 109.5 . . ?
S2S C3S H3S2 109.5 . . ?
H3S1 C3S H3S2 109.5 . . ?
S2S C3S H3S3 109.5 . . ?
H3S1 C3S H3S3 109.5 . . ?
H3S2 C3S H3S3 109.5 . . ?
S2S C4S H4S1 109.5 . . ?
S2S C4S H4S2 109.5 . . ?
H4S1 C4S H4S2 109.5 . . ?
S2S C4S H4S3 109.5 . . ?
H4S1 C4S H4S3 109.5 . . ?
H4S2 C4S H4S3 109.5 . . ?

loop_
_geom_bond_atom_site_label_1
_geom_bond_atom_site_label_2
_geom_bond_distance
_geom_bond_site_symmetry_2
_geom_bond_publ_flag
Cd1 O1 2.271(3) . ?
Cd1 O2 2.278(3) 2_666 ?
Cd1 O3 2.413(3) . ?
Cd1 O4 2.417(4) . ?
Cd1 S1 2.5762(14) . ?
Cd1 S2 2.5867(13) 2_666 ?
S1 C13 1.725(5) . ?
S2 C14 1.721(5) . ?
S3 O3 1.503(4) . ?
S3 C40 1.775(7) . ?
S3 C39 1.784(6) . ?
S4 O4 1.530(4) . ?
S4 C42 1.676(9) . ?
S4 C41 1.745(8) . ?
S4B O4 1.394(11) . ?
S4B C42 1.515(13) . ?
S4B C41 1.878(14) . ?
O1 C11 1.244(5) . ?
O2 C12 1.250(5) . ?
N11 C13 1.322(5) . ?
N11 C11 1.326(5) . ?
N12 C14 1.321(5) . ?
N12 C12 1.332(5) . ?
N13 C13 1.361(6) . ?
N13 C15 1.431(4) . ?
N13 C21 1.449(6) . ?
N14 C14 1.351(5) . ?
N14 C27 1.441(6) . ?
N14 C33 1.447(6) . ?
C1 C6 1.382(6) . ?
C1 C2 1.383(6) . ?
C1 C11 1.508(6) . ?
C2 C3 1.379(6) . ?
C2 H2 0.9300 . ?
C3 C4 1.383(7) . ?
C3 H3 0.9300 . ?
C4 C5 1.386(6) . ?
C4 H4 0.9300 . ?
C5 C6 1.402(5) . ?
C5 C12 1.495(6) . ?
C6 H6 0.9300 . ?
C15 C16 1.3900 . ?
C15 C20 1.3900 . ?
C16 C17 1.3900 . ?
C16 H16 0.9300 . ?
C17 C18 1.3900 . ?
C17 H17 0.9300 . ?
C18 C19 1.3900 . ?
C18 H18 0.9300 . ?
C19 C20 1.3900 . ?
C19 H19 0.9300 . ?
C20 H20 0.9300 . ?
C21 C22 1.363(7) . ?
C21 C26 1.375(7) . ?
C22 C23 1.395(8) . ?
C22 H22 0.9300 . ?
C23 C24 1.351(10) . ?
C23 H23 0.9300 . ?
C24 C25 1.342(10) . ?
C24 H24 0.9300 . ?
C25 C26 1.380(8) . ?
C25 H25 0.9300 . ?
C26 H26 0.9300 . ?
C27 C28 1.368(7) . ?
C27 C32 1.374(7) . ?
C28 C29 1.382(8) . ?
C28 H28 0.9300 . ?
C29 C30 1.369(9) . ?
C29 H29 0.9300 . ?
C30 C31 1.340(9) . ?
C30 H30 0.9300 . ?
C31 C32 1.372(8) . ?
C31 H31 0.9300 . ?
C32 H32 0.9300 . ?
C33 C38 1.359(8) . ?
C33 C34 1.364(7) . ?
C34 C35 1.412(8) . ?
C34 H34 0.9300 . ?
C35 C36 1.329(11) . ?
C35 H35 0.9300 . ?
C36 C37 1.367(12) . ?
C36 H36 0.9300 . ?
C37 C38 1.406(9) . ?
C37 H37 0.9300 . ?
C38 H38 0.9300 . ?
C39 H39A 0.9600 . ?
C39 H39B 0.9600 . ?
C39 H39C 0.9600 . ?
C40 H40A 0.9600 . ?
C40 H40B 0.9600 . ?
C40 H40C 0.9600 . ?
C41 H41A 0.9600 . ?
C41 H41B 0.9600 . ?
C41 H41C 0.9600 . ?
C42 H42A 0.9600 . ?
C42 H42B 0.9600 . ?
C42 H42C 0.9600 . ?
O1S S1S 1.394(17) . ?
S1S C2S 1.56(3) . ?
S1S C1S 1.76(4) . ?
C1S H1S1 0.9600 . ?
C1S H1S2 0.9600 . ?
C1S H1S3 0.9600 . ?
C2S H2S1 0.9600 . ?
C2S H2S2 0.9600 . ?
C2S H2S3 0.9600 . ?
O2S S2S 1.541(12) . ?
S2S C3S 1.352(17) . ?
S2S C4S 1.79(4) . ?
C3S H3S1 0.9600 . ?
C3S H3S2 0.9600 . ?
C3S H3S3 0.9600 . ?
C4S H4S1 0.9600 . ?
C4S H4S2 0.9600 . ?
C4S H4S3 0.9600 . ?
